data_1543774
loop_
_publ_author_name
'Itoh, Takahito'
'Morita, Erica'
'Takakura, Ryohei'
'Nakajima, Hiroto'
'Uno, Takahiro'
'Kubo, Masataka'
'Tohnai, Norimitsu'
'Miyata, Mikiji'

_publ_section_title
;
 Formation of Bundle Assemblies of Stereoregular Polymers in Thermal
 Solid-State Polymerization of
 7,7,8,8-Tetrakis(aryloxycarbonyl)-p-quinodimethanes
;
_journal_issue 13
_journal_name_full Macromolecules
_journal_page_first 4802
_journal_paper_doi 10.1021/acs.macromol.6b00349
_journal_volume 49
_journal_year 2016
_chemical_formula_moiety 'C40 H12 F20 O8 '
_chemical_formula_sum 'C40 H12 F20 O8'
_chemical_formula_weight 1000.50
_space_group_IT_number 15
_symmetry_cell_setting monoclinic
_symmetry_Int_Tables_number 15
_symmetry_space_group_name_Hall '-C 2yc'
_symmetry_space_group_name_H-M 'C 1 2/c 1'
_cell_angle_alpha 90.0000
_cell_angle_beta 96.1833(14)
_cell_angle_gamma 90.0000
_cell_formula_units_Z 4
_cell_length_a 34.9876(9)
_cell_length_b 5.52913(13)
_cell_length_c 18.7802(4)
_cell_measurement_reflns_used 6440
_cell_measurement_temperature 93.1
_cell_measurement_theta_max 68.2
_cell_measurement_theta_min 3.3
_cell_volume 3611.91(15)
_computing_cell_refinement PROCESS-AUTO
_computing_data_collection PROCESS-AUTO
_computing_data_reduction CrystalStructure
_computing_publication_material 'CrystalStructure 3.8'
_computing_structure_refinement SHELXL
_computing_structure_solution SHELXS97
_diffrn_detector_area_resol_mean 10.00
_diffrn_measured_fraction_theta_full 0.989
_diffrn_measured_fraction_theta_max 0.989
_diffrn_measurement_device_type 'Rigaku RAXIS-RAPID'
_diffrn_measurement_method \w
_diffrn_radiation_type 'Cu K\a'
_diffrn_radiation_wavelength 1.54187
_diffrn_reflns_av_R_equivalents 0.089
_diffrn_reflns_limit_h_max 42
_diffrn_reflns_limit_h_min -42
_diffrn_reflns_limit_k_max 6
_diffrn_reflns_limit_k_min -6
_diffrn_reflns_limit_l_max 22
_diffrn_reflns_limit_l_min -22
_diffrn_reflns_number 16734
_diffrn_reflns_theta_full 68.20
_diffrn_reflns_theta_max 68.20
_exptl_absorpt_coefficient_mu 1.774
_exptl_absorpt_correction_T_max 0.837
_exptl_absorpt_correction_T_min 0.563
_exptl_absorpt_correction_type multi-scan
_exptl_absorpt_process_details
;
    Higashi, T. (1995). Program for Absorption Correction.
    Rigaku Corporation, Tokyo, Japan.
;
_exptl_crystal_colour unknown
_exptl_crystal_density_diffrn 1.840
_exptl_crystal_density_method 'not measured'
_exptl_crystal_description unknown
_exptl_crystal_F_000 1984.00
_exptl_crystal_size_max 0.40
_exptl_crystal_size_mid 0.10
_exptl_crystal_size_min 0.10
_refine_diff_density_max 0.28
_refine_diff_density_min -0.37
_refine_ls_extinction_method none
_refine_ls_goodness_of_fit_ref 0.976
_refine_ls_hydrogen_treatment refall
_refine_ls_number_parameters 308
_refine_ls_number_reflns 3280
_refine_ls_R_factor_gt 0.0586
_refine_ls_shift/su_max 0.0000
_refine_ls_structure_factor_coef Fsqd
_refine_ls_weighting_details 'w = 1/[\s^2^(Fo^2^)+(0.1116P)^2^+3.9877P] where P=(Fo^2^+2Fc^2^)/3'
_refine_ls_weighting_scheme calc
_refine_ls_wR_factor_ref 0.1967
_reflns_number_gt 2201
_reflns_number_total 3280
_reflns_threshold_expression F^2^>2.0\s(F^2^)
_cod_data_source_file ma6b00349_si_003.cif
_cod_data_source_block '_0711272'
_cod_original_cell_volume 3611.90(15)
_cod_original_formula_sum 'C40 H12 F20 O8 '
_cod_database_code 1543774

loop_
_symmetry_equiv_pos_site_id
_symmetry_equiv_pos_as_xyz
1 +X,+Y,+Z
2 -X,+Y,1/2-Z
3 -X,-Y,-Z
4 +X,-Y,1/2+Z
5 1/2+X,1/2+Y,+Z
6 1/2-X,1/2+Y,1/2-Z
7 1/2-X,1/2-Y,-Z
8 1/2+X,1/2-Y,1/2+Z

loop_
_atom_site_label
_atom_site_type_symbol
_atom_site_fract_x
_atom_site_fract_y
_atom_site_fract_z
_atom_site_U_iso_or_equiv
_atom_site_adp_type
_atom_site_occupancy
_atom_site_symmetry_multiplicity
_atom_site_calc_flag
_atom_site_refinement_flags
F(1) F 0.44470(7) 1.2251(4) 0.51618(11) 0.0444(6) Uani 1.00 1 d .
F(2) F 0.50113(6) 1.3183(4) 0.43319(12) 0.0472(6) Uani 1.00 1 d .
F(3) F 0.51514(6) 1.0070(5) 0.32758(12) 0.0504(6) Uani 1.00 1 d .
F(4) F 0.47073(6) 0.6033(4) 0.30277(11) 0.0470(6) Uani 1.00 1 d .
F(5) F 0.41441(6) 0.5097(4) 0.38580(11) 0.0395(5) Uani 1.00 1 d .
F(6) F 0.36157(7) 0.0651(4) 0.31901(10) 0.0417(6) Uani 1.00 1 d .
F(7) F 0.42186(7) 0.0955(4) 0.24312(11) 0.0463(6) Uani 1.00 1 d .
F(8) F 0.42799(6) 0.4737(4) 0.15149(10) 0.0427(6) Uani 1.00 1 d .
F(9) F 0.37256(6) 0.8188(4) 0.13686(11) 0.0415(6) Uani 1.00 1 d .
F(10) F 0.31207(6) 0.7912(4) 0.21397(11) 0.0372(5) Uani 1.00 1 d .
O(1) O 0.33190(7) 0.6917(5) 0.54944(12) 0.0375(6) Uani 1.00 1 d .
O(2) O 0.36091(7) 0.8695(4) 0.46235(12) 0.0318(6) Uani 1.00 1 d .
O(3) O 0.25988(8) 0.8056(5) 0.33233(13) 0.0435(7) Uani 1.00 1 d .
O(4) O 0.30668(7) 0.5485(4) 0.37561(12) 0.0318(6) Uani 1.00 1 d .
C(1) C 0.28301(10) 1.1704(7) 0.54123(18) 0.0337(9) Uani 1.00 1 d .
C(2) C 0.27179(10) 1.0543(7) 0.47306(18) 0.0299(8) Uani 1.00 1 d .
C(3) C 0.23692(10) 1.1457(7) 0.43358(18) 0.0307(8) Uani 1.00 1 d .
C(4) C 0.29364(10) 0.8714(7) 0.44875(17) 0.0292(8) Uani 1.00 1 d .
C(5) C 0.32981(10) 0.7951(7) 0.49305(17) 0.0308(8) Uani 1.00 1 d .
C(6) C 0.39720(10) 0.8014(8) 0.50053(18) 0.0358(9) Uani 1.00 1 d .
C(7) C 0.42789(10) 0.8615(7) 0.45373(17) 0.0300(8) Uani 1.00 1 d .
C(8) C 0.45005(11) 1.0681(7) 0.46313(19) 0.0344(9) Uani 1.00 1 d .
C(9) C 0.47947(11) 1.1177(7) 0.4214(2) 0.0373(9) Uani 1.00 1 d .
C(10) C 0.48625(11) 0.9612(8) 0.36728(19) 0.0383(9) Uani 1.00 1 d .
C(11) C 0.46426(11) 0.7573(7) 0.35502(19) 0.0365(9) Uani 1.00 1 d .
C(12) C 0.43554(11) 0.7119(7) 0.39811(18) 0.0326(8) Uani 1.00 1 d .
C(13) C 0.28390(11) 0.7460(7) 0.37924(18) 0.0314(8) Uani 1.00 1 d .
C(14) C 0.30022(11) 0.4054(7) 0.31028(17) 0.0333(9) Uani 1.00 1 d .
C(15) C 0.33471(10) 0.4247(7) 0.26875(17) 0.0294(8) Uani 1.00 1 d .
C(16) C 0.33877(11) 0.6155(7) 0.22156(18) 0.0315(8) Uani 1.00 1 d .
C(17) C 0.36986(11) 0.6322(7) 0.18257(18) 0.0339(9) Uani 1.00 1 d .
C(18) C 0.39787(11) 0.4583(7) 0.18956(18) 0.0345(9) Uani 1.00 1 d .
C(19) C 0.39507(11) 0.2667(7) 0.23576(18) 0.0334(9) Uani 1.00 1 d .
C(20) C 0.36313(11) 0.2540(7) 0.27371(17) 0.0322(8) Uani 1.00 1 d .
H(1) H 0.2261 1.0660 0.3833 0.032 Uiso 1.00 1 c R
H(2) H 0.3095 1.1289 0.5720 0.032 Uiso 1.00 1 c R
H(3) H 0.3975 0.6260 0.5113 0.043 Uiso 1.00 1 c R
H(4) H 0.4015 0.8912 0.5463 0.043 Uiso 1.00 1 c R
H(5) H 0.2770 0.4649 0.2806 0.040 Uiso 1.00 1 c R
H(6) H 0.2959 0.2341 0.3225 0.040 Uiso 1.00 1 c R

loop_
_atom_site_aniso_label
_atom_site_aniso_U_11
_atom_site_aniso_U_22
_atom_site_aniso_U_33
_atom_site_aniso_U_12
_atom_site_aniso_U_13
_atom_site_aniso_U_23
F(1) 0.0525(14) 0.0463(15) 0.0337(12) 0.0050(11) 0.0019(10) -0.0128(10)
F(2) 0.0411(13) 0.0495(15) 0.0486(14) -0.0090(11) -0.0056(10) 0.0046(12)
F(3) 0.0376(13) 0.0765(19) 0.0389(12) -0.0064(12) 0.0116(10) 0.0077(12)
F(4) 0.0502(14) 0.0646(17) 0.0281(11) 0.0026(12) 0.0123(10) -0.0108(11)
F(5) 0.0410(12) 0.0476(14) 0.0300(11) -0.0056(10) 0.0036(9) -0.0052(10)
F(6) 0.0556(14) 0.0420(14) 0.0274(11) 0.0092(11) 0.0047(10) 0.0084(9)
F(7) 0.0476(14) 0.0526(15) 0.0387(12) 0.0183(11) 0.0048(10) -0.0015(11)
F(8) 0.0341(12) 0.0677(17) 0.0273(11) 0.0008(11) 0.0074(9) -0.0032(10)
F(9) 0.0458(13) 0.0471(14) 0.0321(11) -0.0029(11) 0.0064(9) 0.0119(10)
F(10) 0.0364(12) 0.0404(13) 0.0345(11) 0.0075(10) 0.0020(9) 0.0037(10)
O(1) 0.0466(16) 0.0434(16) 0.0232(13) -0.0025(13) 0.0065(11) 0.0062(12)
O(2) 0.0292(13) 0.0439(16) 0.0227(12) 0.0012(11) 0.0047(10) 0.0054(11)
O(3) 0.0527(17) 0.0529(19) 0.0226(13) 0.0175(14) -0.0068(12) -0.0090(12)
O(4) 0.0377(14) 0.0391(15) 0.0185(11) 0.0035(11) 0.0023(10) -0.0034(10)
C(1) 0.033(2) 0.044(2) 0.0248(18) -0.0038(17) 0.0059(15) -0.0055(17)
C(2) 0.0286(19) 0.041(2) 0.0205(16) -0.0061(16) 0.0076(14) -0.0026(15)
C(3) 0.0220(17) 0.045(2) 0.0250(17) -0.0028(16) 0.0023(14) -0.0091(16)
C(4) 0.0282(18) 0.041(2) 0.0192(17) -0.0058(16) 0.0056(14) 0.0008(15)
C(5) 0.0273(19) 0.046(2) 0.0197(17) -0.0028(16) 0.0032(14) -0.0044(16)
C(6) 0.034(2) 0.054(2) 0.0205(17) 0.0026(18) 0.0050(15) 0.0055(17)
C(7) 0.033(2) 0.037(2) 0.0197(17) 0.0049(16) -0.0019(14) 0.0023(15)
C(8) 0.036(2) 0.042(2) 0.0245(18) 0.0052(17) 0.0005(16) -0.0036(17)
C(9) 0.034(2) 0.045(2) 0.033(2) -0.0036(18) 0.0008(17) 0.0045(18)
C(10) 0.032(2) 0.057(2) 0.0270(19) 0.0010(19) 0.0066(16) 0.0081(18)
C(11) 0.034(2) 0.052(2) 0.0233(18) 0.0031(19) 0.0027(15) -0.0018(17)
C(12) 0.035(2) 0.041(2) 0.0222(17) -0.0011(17) 0.0026(15) -0.0019(16)
C(13) 0.036(2) 0.037(2) 0.0222(17) -0.0018(17) 0.0083(15) 0.0017(15)
C(14) 0.042(2) 0.038(2) 0.0201(17) -0.0028(17) 0.0056(15) -0.0067(15)
C(15) 0.0309(19) 0.041(2) 0.0162(16) 0.0013(16) -0.0000(14) -0.0044(15)
C(16) 0.035(2) 0.038(2) 0.0212(17) 0.0061(17) 0.0021(15) -0.0017(15)
C(17) 0.035(2) 0.050(2) 0.0159(16) 0.0004(18) -0.0020(15) 0.0029(16)
C(18) 0.033(2) 0.052(2) 0.0185(16) 0.0003(18) 0.0060(15) -0.0045(17)
C(19) 0.033(2) 0.044(2) 0.0219(17) 0.0110(17) -0.0021(15) -0.0067(16)
C(20) 0.041(2) 0.039(2) 0.0156(16) 0.0027(17) 0.0011(15) 0.0004(14)

loop_
_atom_type_symbol
_atom_type_description
_atom_type_scat_dispersion_real
_atom_type_scat_dispersion_imag
_atom_type_scat_source
C C 0.018 0.009
;
International Tables for Crystallography
(1992, Vol. C, Tables 4.2.6.8 and 6.1.1.4)
;
H H 0.000 0.000
;
International Tables for Crystallography
(1992, Vol. C, Table 6.1.1.4)
;
O O 0.049 0.032
;
International Tables for Crystallography
(1992, Vol. C, Tables 4.2.6.8 and 6.1.1.4)
;
F F 0.073 0.053
;
International Tables for Crystallography
(1992, Vol. C, Tables 4.2.6.8 and 6.1.1.4)
;

loop_
_geom_angle_atom_site_label_1
_geom_angle_atom_site_label_2
_geom_angle_atom_site_label_3
_geom_angle
_geom_angle_publ_flag
_geom_angle_site_symmetry_1
_geom_angle_site_symmetry_3
C(5) O(2) C(6) 114.6(2) yes . .
C(13) O(4) C(14) 116.1(2) yes . .
C(2) C(1) C(3) 122.9(3) yes . 7_576
C(1) C(2) C(3) 115.5(3) yes . .
C(1) C(2) C(4) 120.8(3) yes . .
C(3) C(2) C(4) 123.7(3) yes . .
C(1) C(3) C(2) 121.5(3) yes 7_576 .
C(2) C(4) C(5) 119.3(2) yes . .
C(2) C(4) C(13) 123.5(3) yes . .
C(5) C(4) C(13) 117.2(3) yes . .
O(1) C(5) O(2) 123.2(3) yes . .
O(1) C(5) C(4) 126.3(3) yes . .
O(2) C(5) C(4) 110.4(2) yes . .
O(2) C(6) C(7) 107.4(2) yes . .
C(6) C(7) C(8) 122.5(3) yes . .
C(6) C(7) C(12) 121.4(3) yes . .
C(8) C(7) C(12) 116.1(3) yes . .
F(1) C(8) C(7) 120.4(3) yes . .
F(1) C(8) C(9) 117.4(3) yes . .
C(7) C(8) C(9) 122.1(3) yes . .
F(2) C(9) C(8) 120.6(3) yes . .
F(2) C(9) C(10) 120.0(3) yes . .
C(8) C(9) C(10) 119.4(3) yes . .
F(3) C(10) C(9) 119.5(3) yes . .
F(3) C(10) C(11) 120.3(3) yes . .
C(9) C(10) C(11) 120.2(3) yes . .
F(4) C(11) C(10) 120.7(3) yes . .
F(4) C(11) C(12) 120.4(3) yes . .
C(10) C(11) C(12) 118.8(3) yes . .
F(5) C(12) C(7) 118.7(3) yes . .
F(5) C(12) C(11) 118.1(3) yes . .
C(7) C(12) C(11) 123.2(3) yes . .
O(3) C(13) O(4) 123.6(3) yes . .
O(3) C(13) C(4) 126.5(3) yes . .
O(4) C(13) C(4) 109.8(2) yes . .
O(4) C(14) C(15) 109.7(2) yes . .
C(14) C(15) C(16) 121.6(3) yes . .
C(14) C(15) C(20) 122.2(3) yes . .
C(16) C(15) C(20) 116.3(3) yes . .
F(10) C(16) C(15) 119.8(3) yes . .
F(10) C(16) C(17) 118.3(3) yes . .
C(15) C(16) C(17) 121.9(3) yes . .
F(9) C(17) C(16) 120.1(3) yes . .
F(9) C(17) C(18) 119.9(3) yes . .
C(16) C(17) C(18) 120.0(3) yes . .
F(8) C(18) C(17) 120.1(3) yes . .
F(8) C(18) C(19) 119.9(3) yes . .
C(17) C(18) C(19) 120.1(3) yes . .
F(7) C(19) C(18) 121.0(3) yes . .
F(7) C(19) C(20) 120.5(3) yes . .
C(18) C(19) C(20) 118.5(3) yes . .
F(6) C(20) C(15) 119.9(3) yes . .
F(6) C(20) C(19) 116.8(3) yes . .
C(15) C(20) C(19) 123.3(3) yes . .
C(2) C(1) H(2) 121.5 no . .
C(3) C(1) H(2) 115.2 no 7_576 .
C(1) C(3) H(1) 118.2 no 7_576 .
C(2) C(3) H(1) 120.3 no . .
O(2) C(6) H(3) 110.2 no . .
O(2) C(6) H(4) 110.2 no . .
C(7) C(6) H(3) 110.2 no . .
C(7) C(6) H(4) 110.2 no . .
H(3) C(6) H(4) 108.5 no . .
O(4) C(14) H(5) 109.7 no . .
O(4) C(14) H(6) 109.7 no . .
C(15) C(14) H(5) 109.7 no . .
C(15) C(14) H(6) 109.7 no . .
H(5) C(14) H(6) 108.2 no . .

loop_
_geom_bond_atom_site_label_1
_geom_bond_atom_site_label_2
_geom_bond_distance
_geom_bond_publ_flag
_geom_bond_site_symmetry_2
F(1) C(8) 1.349(4) yes .
F(2) C(9) 1.348(4) yes .
F(3) C(10) 1.343(4) yes .
F(4) C(11) 1.337(4) yes .
F(5) C(12) 1.347(4) yes .
F(6) C(20) 1.352(4) yes .
F(7) C(19) 1.329(4) yes .
F(8) C(18) 1.338(4) yes .
F(9) C(17) 1.352(4) yes .
F(10) C(16) 1.345(4) yes .
O(1) C(5) 1.199(4) yes .
O(2) C(5) 1.349(4) yes .
O(2) C(6) 1.439(4) yes .
O(3) C(13) 1.196(4) yes .
O(4) C(13) 1.358(4) yes .
O(4) C(14) 1.457(4) yes .
C(1) C(2) 1.448(4) yes .
C(1) C(3) 1.347(5) yes 7_576
C(2) C(3) 1.449(4) yes .
C(2) C(4) 1.375(5) yes .
C(4) C(5) 1.498(4) yes .
C(4) C(13) 1.485(4) yes .
C(6) C(7) 1.496(5) yes .
C(7) C(8) 1.381(5) yes .
C(7) C(12) 1.381(5) yes .
C(8) C(9) 1.386(5) yes .
C(9) C(10) 1.375(5) yes .
C(10) C(11) 1.370(5) yes .
C(11) C(12) 1.379(5) yes .
C(14) C(15) 1.510(5) yes .
C(15) C(16) 1.395(5) yes .
C(15) C(20) 1.367(5) yes .
C(16) C(17) 1.378(5) yes .
C(17) C(18) 1.369(5) yes .
C(18) C(19) 1.379(5) yes .
C(19) C(20) 1.390(5) yes .
C(1) H(2) 1.063 no .
C(3) H(1) 1.073 no .
C(6) H(3) 0.990 no .
C(6) H(4) 0.990 no .
C(14) H(5) 0.990 no .
C(14) H(6) 0.990 no .

loop_
_geom_contact_atom_site_label_1
_geom_contact_atom_site_label_2
_geom_contact_distance
_geom_contact_site_symmetry_2
F(1) F(2) 2.694(3) .
F(1) F(2) 3.237(3) 3_686
F(1) F(3) 3.368(3) 3_676
F(1) F(5) 3.006(2) 1_565
F(1) F(8) 3.145(3) 4_575
F(1) F(9) 3.577(3) 4_575
F(1) O(2) 3.584(3) .
F(1) C(6) 2.869(4) .
F(1) C(6) 3.591(4) 1_565
F(1) C(7) 2.369(4) .
F(1) C(9) 2.338(4) .
F(1) C(9) 3.367(4) 3_676
F(1) C(10) 3.597(4) .
F(1) C(10) 3.248(4) 3_676
F(1) C(12) 3.594(4) .
F(1) C(12) 3.480(4) 1_565
F(2) F(1) 2.694(3) .
F(2) F(1) 3.237(3) 3_686
F(2) F(2) 3.222(3) 3_686
F(2) F(3) 2.710(3) .
F(2) F(4) 3.009(3) 1_565
F(2) F(5) 3.246(2) 1_565
F(2) F(8) 3.204(3) 2_665
F(2) C(7) 3.245(3) 3_676
F(2) C(8) 2.375(4) .
F(2) C(8) 3.249(4) 3_676
F(2) C(10) 2.359(4) .
F(2) C(11) 3.050(4) 1_565
F(2) C(12) 3.180(4) 1_565
F(3) F(1) 3.368(3) 3_676
F(3) F(2) 2.710(3) .
F(3) F(3) 2.991(3) 2_655
F(3) F(4) 2.731(3) .
F(3) F(4) 3.388(3) 2_655
F(3) F(7) 3.506(3) 1_565
F(3) F(7) 2.737(3) 2_665
F(3) F(8) 3.556(3) 2_655
F(3) F(8) 3.256(3) 2_665
F(3) C(9) 2.348(4) .
F(3) C(11) 2.353(4) .
F(4) F(2) 3.009(3) 1_545
F(4) F(3) 2.731(3) .
F(4) F(3) 3.388(3) 2_655
F(4) F(4) 3.000(3) 2_655
F(4) F(5) 2.692(3) .
F(4) F(7) 3.413(3) .
F(4) F(7) 3.342(3) 1_565
F(4) F(8) 3.147(2) .
F(4) C(9) 3.482(4) 1_545
F(4) C(10) 2.353(4) .
F(4) C(12) 2.357(4) .
F(4) C(18) 3.239(4) .
F(4) C(19) 3.367(4) .
F(5) F(1) 3.006(2) 1_545
F(5) F(2) 3.246(2) 1_545
F(5) F(4) 2.692(3) .
F(5) F(6) 3.246(3) .
F(5) F(7) 3.556(3) .
F(5) O(2) 3.179(3) .
F(5) C(6) 2.808(4) .
F(5) C(7) 2.346(4) .
F(5) C(8) 3.039(4) 1_545
F(5) C(8) 3.579(4) .
F(5) C(9) 3.162(4) 1_545
F(5) C(10) 3.586(4) .
F(5) C(11) 2.338(4) .
F(5) C(15) 3.392(3) .
F(5) C(19) 3.129(4) .
F(5) C(20) 2.972(4) .
F(6) F(5) 3.246(3) .
F(6) F(7) 2.675(3) .
F(6) F(10) 2.907(2) 1_545
F(6) O(2) 2.904(3) 1_545
F(6) O(4) 3.522(3) .
F(6) C(7) 3.433(3) 1_545
F(6) C(12) 3.448(4) 1_545
F(6) C(13) 3.527(4) 1_545
F(6) C(14) 2.846(4) .
F(6) C(15) 2.353(4) .
F(6) C(16) 3.139(4) 1_545
F(6) C(16) 3.596(4) .
F(6) C(17) 3.541(4) 1_545
F(6) C(18) 3.594(4) .
F(6) C(19) 2.336(4) .
F(7) F(3) 3.506(3) 1_545
F(7) F(3) 2.737(3) 2_645
F(7) F(4) 3.342(3) 1_545
F(7) F(4) 3.413(3) .
F(7) F(5) 3.556(3) .
F(7) F(6) 2.675(3) .
F(7) F(8) 2.731(3) .
F(7) F(9) 2.925(3) 1_545
F(7) C(10) 3.151(4) 1_545
F(7) C(11) 3.073(4) 1_545
F(7) C(12) 3.592(4) 1_545
F(7) C(17) 3.274(4) 1_545
F(7) C(18) 2.358(4) .
F(7) C(20) 2.361(4) .
F(8) F(1) 3.145(3) 4_574
F(8) F(2) 3.204(3) 2_645
F(8) F(3) 3.256(3) 2_645
F(8) F(3) 3.556(3) 2_655
F(8) F(4) 3.147(2) .
F(8) F(7) 2.731(3) .
F(8) F(9) 2.713(3) .
F(8) C(6) 3.294(4) 4_564
F(8) C(17) 2.346(4) .
F(8) C(19) 2.352(4) .
F(9) F(1) 3.577(3) 4_574
F(9) F(7) 2.925(3) 1_565
F(9) F(8) 2.713(3) .
F(9) F(10) 2.694(3) .
F(9) O(1) 3.490(3) 4_564
F(9) O(1) 3.397(3) 4_574
F(9) C(1) 3.440(3) 4_574
F(9) C(6) 3.491(4) 4_574
F(9) C(16) 2.366(4) .
F(9) C(18) 2.355(4) .
F(9) C(19) 3.145(4) 1_565
F(9) C(20) 3.562(4) 1_565
F(10) F(6) 2.907(2) 1_565
F(10) F(9) 2.694(3) .
F(10) O(3) 3.026(3) .
F(10) O(4) 3.343(3) .
F(10) C(1) 3.300(3) 4_574
F(10) C(3) 3.200(3) 6_545
F(10) C(13) 3.365(4) .
F(10) C(14) 2.856(4) .
F(10) C(15) 2.370(4) .
F(10) C(17) 2.338(4) .
F(10) C(18) 3.593(4) .
F(10) C(20) 3.584(4) .
F(10) C(20) 3.250(4) 1_565
O(1) F(9) 3.490(3) 4_565
O(1) F(9) 3.397(3) 4_575
O(1) O(2) 2.242(3) .
O(1) O(4) 3.383(3) .
O(1) C(1) 3.347(4) 1_545
O(1) C(1) 3.146(4) .
O(1) C(2) 3.138(4) .
O(1) C(3) 3.089(4) 7_566
O(1) C(4) 2.410(3) .
O(1) C(6) 2.624(4) .
O(1) C(13) 3.460(3) .
O(1) C(17) 3.242(4) 4_565
O(1) C(18) 3.411(4) 4_565
O(2) F(1) 3.584(3) .
O(2) F(5) 3.179(3) .
O(2) F(6) 2.904(3) 1_565
O(2) O(1) 2.242(3) .
O(2) O(4) 2.956(3) .
O(2) C(2) 3.308(4) .
O(2) C(4) 2.340(4) .
O(2) C(7) 2.367(4) .
O(2) C(8) 3.305(4) .
O(2) C(12) 3.116(4) .
O(2) C(13) 3.042(4) .
O(3) F(10) 3.026(3) .
O(3) O(4) 2.253(3) .
O(3) C(2) 2.968(4) .
O(3) C(3) 2.850(4) .
O(3) C(4) 2.398(3) .
O(3) C(14) 2.681(4) .
O(3) C(14) 3.269(4) 6_555
O(4) F(6) 3.522(3) .
O(4) F(10) 3.343(3) .
O(4) O(1) 3.383(3) .
O(4) O(2) 2.956(3) .
O(4) O(3) 2.253(3) .
O(4) C(2) 3.576(4) 1_545
O(4) C(3) 3.560(4) 1_545
O(4) C(4) 2.328(4) .
O(4) C(5) 2.645(4) .
O(4) C(15) 2.425(4) .
O(4) C(16) 3.235(4) .
O(4) C(20) 3.321(4) .
C(1) F(9) 3.440(3) 4_575
C(1) F(10) 3.300(3) 4_575
C(1) O(1) 3.146(4) .
C(1) O(1) 3.347(4) 1_565
C(1) C(1) 2.782(4) 7_576
C(1) C(2) 2.440(5) 7_576
C(1) C(3) 2.450(4) .
C(1) C(4) 2.455(5) .
C(1) C(5) 2.850(5) .
C(2) O(1) 3.138(4) .
C(2) O(2) 3.308(4) .
C(2) O(3) 2.968(4) .
C(2) O(4) 3.576(4) 1_565
C(2) C(1) 2.440(5) 7_576
C(2) C(2) 2.892(5) 7_576
C(2) C(3) 2.456(5) 7_576
C(2) C(5) 2.480(5) .
C(2) C(13) 2.520(5) .
C(3) F(10) 3.200(3) 6_555
C(3) O(1) 3.089(4) 7_566
C(3) O(3) 2.850(4) .
C(3) O(4) 3.560(4) 1_565
C(3) C(1) 2.450(4) .
C(3) C(2) 2.456(5) 7_576
C(3) C(3) 2.811(4) 7_576
C(3) C(4) 2.489(5) .
C(3) C(13) 2.998(5) .
C(4) O(1) 2.410(3) .
C(4) O(2) 2.340(4) .
C(4) O(3) 2.398(3) .
C(4) O(4) 2.328(4) .
C(4) C(1) 2.455(5) .
C(4) C(3) 2.489(5) .
C(5) O(4) 2.645(4) .
C(5) C(1) 2.850(5) .
C(5) C(2) 2.480(5) .
C(5) C(6) 2.347(4) .
C(5) C(13) 2.546(4) .
C(6) F(1) 3.591(4) 1_545
C(6) F(1) 2.869(4) .
C(6) F(5) 2.808(4) .
C(6) F(8) 3.294(4) 4_565
C(6) F(9) 3.491(4) 4_575
C(6) O(1) 2.624(4) .
C(6) C(5) 2.347(4) .
C(6) C(8) 2.524(5) .
C(6) C(12) 2.510(5) .
C(7) F(1) 2.369(4) .
C(7) F(2) 3.245(3) 3_676
C(7) F(5) 2.346(4) .
C(7) F(6) 3.433(3) 1_565
C(7) O(2) 2.367(4) .
C(7) C(9) 2.422(5) .
C(7) C(10) 2.797(5) .
C(7) C(11) 2.428(5) .
C(8) F(2) 2.375(4) .
C(8) F(2) 3.249(4) 3_676
C(8) F(5) 3.579(4) .
C(8) F(5) 3.039(4) 1_565
C(8) O(2) 3.305(4) .
C(8) C(6) 2.524(5) .
C(8) C(9) 3.269(5) 3_676
C(8) C(10) 2.384(5) .
C(8) C(11) 2.746(5) .
C(8) C(12) 2.344(5) .
C(9) F(1) 2.338(4) .
C(9) F(1) 3.367(4) 3_676
C(9) F(3) 2.348(4) .
C(9) F(4) 3.482(4) 1_565
C(9) F(5) 3.162(4) 1_565
C(9) C(7) 2.422(5) .
C(9) C(8) 3.269(5) 3_676
C(9) C(9) 3.399(5) 3_676
C(9) C(11) 2.380(5) .
C(9) C(12) 2.728(5) .
C(10) F(1) 3.597(4) .
C(10) F(1) 3.248(4) 3_676
C(10) F(2) 2.359(4) .
C(10) F(4) 2.353(4) .
C(10) F(5) 3.586(4) .
C(10) F(7) 3.151(4) 1_565
C(10) C(7) 2.797(5) .
C(10) C(8) 2.384(5) .
C(10) C(12) 2.367(5) .
C(11) F(2) 3.050(4) 1_545
C(11) F(3) 2.353(4) .
C(11) F(5) 2.338(4) .
C(11) F(7) 3.073(4) 1_565
C(11) C(7) 2.428(5) .
C(11) C(8) 2.746(5) .
C(11) C(9) 2.380(5) .
C(12) F(1) 3.480(4) 1_545
C(12) F(1) 3.594(4) .
C(12) F(2) 3.180(4) 1_545
C(12) F(4) 2.357(4) .
C(12) F(6) 3.448(4) 1_565
C(12) F(7) 3.592(4) 1_565
C(12) O(2) 3.116(4) .
C(12) C(6) 2.510(5) .
C(12) C(8) 2.344(5) .
C(12) C(9) 2.728(5) .
C(12) C(10) 2.367(5) .
C(13) F(6) 3.527(4) 1_565
C(13) F(10) 3.365(4) .
C(13) O(1) 3.460(3) .
C(13) O(2) 3.042(4) .
C(13) C(2) 2.520(5) .
C(13) C(3) 2.998(5) .
C(13) C(5) 2.546(4) .
C(13) C(14) 2.389(5) .
C(13) C(15) 3.379(5) .
C(14) F(6) 2.846(4) .
C(14) F(10) 2.856(4) .
C(14) O(3) 2.681(4) .
C(14) O(3) 3.269(4) 6_545
C(14) C(13) 2.389(5) .
C(14) C(16) 2.535(5) .
C(14) C(20) 2.519(5) .
C(15) F(5) 3.392(3) .
C(15) F(6) 2.353(4) .
C(15) F(10) 2.370(4) .
C(15) O(4) 2.425(4) .
C(15) C(13) 3.379(5) .
C(15) C(17) 2.424(5) .
C(15) C(18) 2.800(5) .
C(15) C(19) 2.427(5) .
C(16) F(6) 3.596(4) .
C(16) F(6) 3.139(4) 1_565
C(16) F(9) 2.366(4) .
C(16) O(4) 3.235(4) .
C(16) C(14) 2.535(5) .
C(16) C(18) 2.379(5) .
C(16) C(19) 2.749(5) .
C(16) C(20) 2.345(5) .
C(17) F(6) 3.541(4) 1_565
C(17) F(7) 3.274(4) 1_565
C(17) F(8) 2.346(4) .
C(17) F(10) 2.338(4) .
C(17) O(1) 3.242(4) 4_564
C(17) C(15) 2.424(5) .
C(17) C(19) 2.381(5) .
C(17) C(20) 2.729(5) .
C(18) F(4) 3.239(4) .
C(18) F(6) 3.594(4) .
C(18) F(7) 2.358(4) .
C(18) F(9) 2.355(4) .
C(18) F(10) 3.593(4) .
C(18) O(1) 3.411(4) 4_564
C(18) C(15) 2.800(5) .
C(18) C(16) 2.379(5) .
C(18) C(20) 2.380(5) .
C(19) F(4) 3.367(4) .
C(19) F(5) 3.129(4) .
C(19) F(6) 2.336(4) .
C(19) F(8) 2.352(4) .
C(19) F(9) 3.145(4) 1_545
C(19) C(15) 2.427(5) .
C(19) C(16) 2.749(5) .
C(19) C(17) 2.381(5) .
C(20) F(5) 2.972(4) .
C(20) F(7) 2.361(4) .
C(20) F(9) 3.562(4) 1_545
C(20) F(10) 3.250(4) 1_545
C(20) F(10) 3.584(4) .
C(20) O(4) 3.321(4) .
C(20) C(14) 2.519(5) .
C(20) C(16) 2.345(5) .
C(20) C(17) 2.729(5) .
C(20) C(18) 2.380(5) .
F(1) H(3) 2.761 1_565
F(1) H(4) 2.488 .
F(2) H(4) 3.578 3_676
F(3) H(4) 3.597 3_676
F(5) H(3) 2.573 .
F(6) H(6) 2.488 .
F(8) H(3) 2.788 4_564
F(8) H(4) 2.904 4_564
F(9) H(2) 2.420 4_574
F(9) H(3) 3.580 4_564
F(9) H(4) 2.620 4_574
F(10) H(1) 2.479 6_545
F(10) H(2) 2.694 4_574
F(10) H(5) 2.579 .
F(10) H(5) 3.274 6_555
F(10) H(6) 3.274 1_565
O(1) H(1) 2.880 7_566
O(1) H(2) 3.248 1_545
O(1) H(2) 2.590 .
O(1) H(3) 2.502 .
O(1) H(4) 2.681 .
O(2) H(2) 3.214 .
O(2) H(3) 2.009 .
O(2) H(4) 2.009 .
O(3) H(1) 2.152 .
O(3) H(5) 2.232 .
O(3) H(5) 2.520 6_555
O(3) H(6) 3.414 .
O(3) H(6) 2.699 1_565
O(3) H(6) 3.347 6_555
O(4) H(5) 2.019 .
O(4) H(6) 2.019 .
C(1) H(1) 3.438 .
C(1) H(1) 2.081 7_576
C(2) H(1) 2.196 .
C(2) H(1) 3.413 7_576
C(2) H(2) 2.199 .
C(2) H(2) 3.370 7_576
C(2) H(6) 3.195 1_565
C(3) H(2) 3.434 .
C(3) H(2) 2.041 7_576
C(3) H(6) 3.127 1_565
C(4) H(1) 2.762 .
C(4) H(2) 2.723 .
C(4) H(6) 3.113 1_565
C(5) H(2) 2.517 .
C(5) H(3) 2.534 .
C(5) H(4) 2.653 .
C(7) H(3) 2.060 .
C(7) H(4) 2.060 .
C(8) H(3) 3.246 .
C(8) H(4) 2.617 .
C(12) H(3) 2.669 .
C(12) H(4) 3.295 .
C(13) H(1) 2.694 .
C(13) H(5) 2.411 .
C(13) H(6) 3.069 .
C(13) H(6) 2.948 1_565
C(14) H(1) 3.591 1_545
C(15) H(1) 3.462 6_545
C(15) H(5) 2.066 .
C(15) H(6) 2.066 .
C(16) H(1) 2.853 6_545
C(16) H(2) 3.212 4_574
C(16) H(5) 2.665 .
C(16) H(6) 3.302 .
C(17) H(1) 3.470 6_545
C(17) H(2) 3.094 4_574
C(18) H(3) 3.379 4_564
C(18) H(4) 3.326 4_564
C(20) H(5) 3.246 .
C(20) H(6) 2.617 .
H(1) F(10) 2.479 6_555
H(1) O(1) 2.880 7_566
H(1) O(3) 2.152 .
H(1) C(1) 3.438 .
H(1) C(1) 2.081 7_576
H(1) C(2) 2.196 .
H(1) C(2) 3.413 7_576
H(1) C(4) 2.762 .
H(1) C(13) 2.694 .
H(1) C(14) 3.591 1_565
H(1) C(15) 3.462 6_555
H(1) C(16) 2.853 6_555
H(1) C(17) 3.470 6_555
H(1) H(2) 2.308 7_576
H(1) H(5) 3.536 1_565
H(1) H(5) 3.118 6_555
H(1) H(6) 2.955 1_565
H(2) F(9) 2.420 4_575
H(2) F(10) 2.694 4_575
H(2) O(1) 2.590 .
H(2) O(1) 3.248 1_565
H(2) O(2) 3.214 .
H(2) C(2) 2.199 .
H(2) C(2) 3.370 7_576
H(2) C(3) 3.434 .
H(2) C(3) 2.041 7_576
H(2) C(4) 2.723 .
H(2) C(5) 2.517 .
H(2) C(16) 3.212 4_575
H(2) C(17) 3.094 4_575
H(2) H(1) 2.308 7_576
H(2) H(4) 3.559 .
H(3) F(1) 2.761 1_545
H(3) F(5) 2.573 .
H(3) F(8) 2.788 4_565
H(3) F(9) 3.580 4_565
H(3) O(1) 2.502 .
H(3) O(2) 2.009 .
H(3) C(5) 2.534 .
H(3) C(7) 2.060 .
H(3) C(8) 3.246 .
H(3) C(12) 2.669 .
H(3) C(18) 3.379 4_565
H(3) H(4) 1.607 .
H(4) F(1) 2.488 .
H(4) F(2) 3.578 3_676
H(4) F(3) 3.597 3_676
H(4) F(8) 2.904 4_565
H(4) F(9) 2.620 4_575
H(4) O(1) 2.681 .
H(4) O(2) 2.009 .
H(4) C(5) 2.653 .
H(4) C(7) 2.060 .
H(4) C(8) 2.617 .
H(4) C(12) 3.295 .
H(4) C(18) 3.326 4_565
H(4) H(2) 3.559 .
H(4) H(3) 1.607 .
H(5) F(10) 2.579 .
H(5) F(10) 3.274 6_545
H(5) O(3) 2.232 .
H(5) O(3) 2.520 6_545
H(5) O(4) 2.019 .
H(5) C(13) 2.411 .
H(5) C(15) 2.066 .
H(5) C(16) 2.665 .
H(5) C(20) 3.246 .
H(5) H(1) 3.536 1_545
H(5) H(1) 3.118 6_545
H(5) H(5) 3.474 6_545
H(5) H(5) 3.474 6_555
H(5) H(6) 1.604 .
H(5) H(6) 3.378 6_555
H(6) F(6) 2.488 .
H(6) F(10) 3.274 1_545
H(6) O(3) 2.699 1_545
H(6) O(3) 3.414 .
H(6) O(3) 3.347 6_545
H(6) O(4) 2.019 .
H(6) C(2) 3.195 1_545
H(6) C(3) 3.127 1_545
H(6) C(4) 3.113 1_545
H(6) C(13) 2.948 1_545
H(6) C(13) 3.069 .
H(6) C(15) 2.066 .
H(6) C(16) 3.302 .
H(6) C(20) 2.617 .
H(6) H(1) 2.955 1_545
H(6) H(5) 1.604 .
H(6) H(5) 3.378 6_545

loop_
_geom_torsion_atom_site_label_1
_geom_torsion_atom_site_label_2
_geom_torsion_atom_site_label_3
_geom_torsion_atom_site_label_4
_geom_torsion
_geom_torsion_site_symmetry_1
_geom_torsion_site_symmetry_3
_geom_torsion_site_symmetry_4
C(5) O(2) C(6) C(7) 170.9(3) . . .
C(6) O(2) C(5) O(1) 3.7(5) . . .
C(6) O(2) C(5) C(4) -179.1(3) . . .
C(13) O(4) C(14) C(15) 112.8(3) . . .
C(14) O(4) C(13) O(3) -0.6(5) . . .
C(14) O(4) C(13) C(4) 179.6(2) . . .
C(2) C(1) C(3) C(2) 1.3(5) . 7_576 7_576
C(3) C(1) C(2) C(3) -1.2(5) 7_576 . .
C(3) C(1) C(2) C(4) 178.3(3) 7_576 . .
C(1) C(2) C(3) C(1) 1.2(5) . . 7_576
C(1) C(2) C(4) C(5) -1.0(5) . . .
C(1) C(2) C(4) C(13) -179.6(3) . . .
C(3) C(2) C(4) C(5) 178.4(3) . . .
C(3) C(2) C(4) C(13) -0.2(5) . . .
C(4) C(2) C(3) C(1) -178.3(3) . . 7_576
C(2) C(4) C(5) O(1) 69.2(5) . . .
C(2) C(4) C(5) O(2) -107.8(3) . . .
C(2) C(4) C(13) O(3) 10.8(6) . . .
C(2) C(4) C(13) O(4) -169.4(3) . . .
C(5) C(4) C(13) O(3) -167.8(3) . . .
C(5) C(4) C(13) O(4) 11.9(4) . . .
C(13) C(4) C(5) O(1) -112.1(4) . . .
C(13) C(4) C(5) O(2) 70.9(4) . . .
O(2) C(6) C(7) C(8) 100.0(3) . . .
O(2) C(6) C(7) C(12) -79.8(4) . . .
C(6) C(7) C(8) F(1) 0.3(5) . . .
C(6) C(7) C(8) C(9) 177.3(3) . . .
C(6) C(7) C(12) F(5) 0.8(5) . . .
C(6) C(7) C(12) C(11) -178.1(3) . . .
C(8) C(7) C(12) F(5) -179.0(3) . . .
C(8) C(7) C(12) C(11) 2.0(5) . . .
C(12) C(7) C(8) F(1) -179.9(3) . . .
C(12) C(7) C(8) C(9) -2.9(5) . . .
F(1) C(8) C(9) F(2) -1.3(5) . . .
F(1) C(8) C(9) C(10) 179.3(3) . . .
C(7) C(8) C(9) F(2) -178.4(3) . . .
C(7) C(8) C(9) C(10) 2.2(5) . . .
F(2) C(9) C(10) F(3) 1.6(5) . . .
F(2) C(9) C(10) C(11) -179.9(3) . . .
C(8) C(9) C(10) F(3) -179.0(3) . . .
C(8) C(9) C(10) C(11) -0.4(5) . . .
F(3) C(10) C(11) F(4) -1.1(5) . . .
F(3) C(10) C(11) C(12) 178.1(3) . . .
C(9) C(10) C(11) F(4) -179.6(3) . . .
C(9) C(10) C(11) C(12) -0.4(5) . . .
F(4) C(11) C(12) F(5) -0.1(3) . . .
F(4) C(11) C(12) C(7) 178.8(3) . . .
C(10) C(11) C(12) F(5) -179.4(3) . . .
C(10) C(11) C(12) C(7) -0.5(5) . . .
O(4) C(14) C(15) C(16) -85.1(3) . . .
O(4) C(14) C(15) C(20) 96.7(3) . . .
C(14) C(15) C(16) F(10) 2.0(4) . . .
C(14) C(15) C(16) C(17) -178.9(3) . . .
C(14) C(15) C(20) F(6) -2.6(5) . . .
C(14) C(15) C(20) C(19) 179.6(3) . . .
C(16) C(15) C(20) F(6) 179.1(2) . . .
C(16) C(15) C(20) C(19) 1.3(5) . . .
C(20) C(15) C(16) F(10) -179.7(3) . . .
C(20) C(15) C(16) C(17) -0.6(5) . . .
F(10) C(16) C(17) F(9) -1.5(5) . . .
F(10) C(16) C(17) C(18) 179.2(3) . . .
C(15) C(16) C(17) F(9) 179.4(3) . . .
C(15) C(16) C(17) C(18) 0.0(4) . . .
F(9) C(17) C(18) F(8) 0.4(5) . . .
F(9) C(17) C(18) C(19) -179.5(3) . . .
C(16) C(17) C(18) F(8) 179.7(3) . . .
C(16) C(17) C(18) C(19) -0.2(5) . . .
F(8) C(18) C(19) F(7) -0.2(4) . . .
F(8) C(18) C(19) C(20) -179.0(3) . . .
C(17) C(18) C(19) F(7) 179.7(3) . . .
C(17) C(18) C(19) C(20) 0.9(5) . . .
F(7) C(19) C(20) F(6) 1.8(4) . . .
F(7) C(19) C(20) C(15) 179.7(3) . . .
C(18) C(19) C(20) F(6) -179.3(3) . . .
C(18) C(19) C(20) C(15) -1.5(5) . . .
